data_1562927
loop_
_publ_author_name
'Fulfer, Bradford W.'
'Haldolaarachchige, Neel'
'Young, David P.'
'Chan, Julia Y.'

_publ_section_title
;
 Crystal growth and magnetic properties of Ln-Mn-Al (Ln=Gd, Yb) compounds
 of the CaCr2Al10 and ThMn12 structure types
;
_journal_name_full 'Journal of Solid State Chemistry'
_journal_page_first 143
_journal_page_last 150
_journal_paper_doi 10.1016/j.jssc.2012.05.002
_journal_volume 194
_journal_year 2012
_chemical_formula_sum 'Al9.73 Mn2.27 Yb'
_chemical_formula_weight 560.34
_space_group_IT_number 129
_space_group_name_Hall '-P 4a 2a'
_space_group_name_H-M_alt 'P 4/n m m :2'
_symmetry_cell_setting tetragonal
_symmetry_space_group_name_H-M 'P 4/n m m :2'
_atom_sites_solution_hydrogens .
_atom_sites_solution_primary direct
_atom_sites_solution_secondary difmap
_audit_creation_method SHELXL-97
_cell_angle_alpha 90.00
_cell_angle_beta 90.00
_cell_angle_gamma 90.00
_cell_formula_units_Z 4
_cell_length_a 12.7483(14)
_cell_length_b 12.7483(14)
_cell_length_c 5.1164(12)
_cell_measurement_temperature 294(2)
_cell_volume 831.5(2)
_computing_cell_refinement 'HKL Scalepack (Otwinowski & Minor 1997)'
_computing_data_collection KappaCCD
_computing_data_reduction 'Denzo and Scalepak (Otwinowski & Minor, 1997)'
_computing_structure_refinement 'SHELXL-97 (Sheldrick, 2008)'
_diffrn_ambient_temperature 294(2)
_diffrn_measured_fraction_theta_full 1.000
_diffrn_measured_fraction_theta_max 1.000
_diffrn_measurement_device_type KappaCCD
_diffrn_radiation_monochromator graphite
_diffrn_radiation_source 'fine-focus sealed tube'
_diffrn_radiation_type MoK\a
_diffrn_radiation_wavelength 0.71073
_diffrn_reflns_av_R_equivalents 0.0478
_diffrn_reflns_av_sigmaI/netI 0.0426
_diffrn_reflns_limit_h_max 17
_diffrn_reflns_limit_h_min -17
_diffrn_reflns_limit_k_max 12
_diffrn_reflns_limit_k_min -12
_diffrn_reflns_limit_l_max 5
_diffrn_reflns_limit_l_min -7
_diffrn_reflns_number 2102
_diffrn_reflns_theta_full 29.96
_diffrn_reflns_theta_max 29.96
_diffrn_reflns_theta_min 2.26
_exptl_absorpt_coefficient_mu 15.485
_exptl_absorpt_correction_T_max 0.3066
_exptl_absorpt_correction_T_min 0.1477
_exptl_absorpt_correction_type multi-scan
_exptl_absorpt_process_details 'HKL Scalepack (Otwinowski & Minor 1997)'
_exptl_crystal_density_diffrn 4.476
_exptl_crystal_density_method 'not measured'
_exptl_crystal_F_000 1013
_exptl_crystal_size_max 0.20
_exptl_crystal_size_mid 0.16
_exptl_crystal_size_min 0.10
_refine_diff_density_max 1.714
_refine_diff_density_min -1.944
_refine_diff_density_rms 0.224
_refine_ls_extinction_coef 0.00085(15)
_refine_ls_extinction_expression Fc^*^=kFc[1+0.001xFc^2^\l^3^/sin(2\q)]^-1/4^
_refine_ls_extinction_method SHELXL
_refine_ls_goodness_of_fit_ref 1.061
_refine_ls_hydrogen_treatment .
_refine_ls_matrix_type full
_refine_ls_number_parameters 42
_refine_ls_number_reflns 697
_refine_ls_number_restraints 0
_refine_ls_restrained_S_all 1.061
_refine_ls_R_factor_all 0.0456
_refine_ls_R_factor_gt 0.0262
_refine_ls_shift/su_max 0.000
_refine_ls_shift/su_mean 0.000
_refine_ls_structure_factor_coef Fsqd
_refine_ls_weighting_details 'calc w=1/[\s^2^(Fo^2^)+(0.0115P)^2^+0.2058P] where P=(Fo^2^+2Fc^2^)/3'
_refine_ls_weighting_scheme calc
_refine_ls_wR_factor_gt 0.0481
_refine_ls_wR_factor_ref 0.0530
_reflns_number_gt 479
_reflns_number_total 697
_reflns_threshold_expression >2\s(I)
_cod_data_source_file JSSC-2012-194-143.cif
_cod_data_source_block bwf5
_cod_original_sg_symbol_H-M 'P 4/n m m'
_cod_database_code 1562927

loop_
_symmetry_equiv_pos_as_xyz
'x, y, z'
'-x+1/2, -y+1/2, z'
'x+1/2, -y, -z'
'-x, y+1/2, -z'
'-y, -x, -z'
'y+1/2, x+1/2, -z'
'y, -x+1/2, z'
'-y+1/2, x, z'
'-x, -y, -z'
'x-1/2, y-1/2, -z'
'-x-1/2, y, z'
'x, -y-1/2, z'
'y, x, z'
'-y-1/2, -x-1/2, z'
'-y, x-1/2, -z'
'y-1/2, -x, -z'

loop_
_atom_site_label
_atom_site_type_symbol
_atom_site_fract_x
_atom_site_fract_y
_atom_site_fract_z
_atom_site_U_iso_or_equiv
_atom_site_adp_type
_atom_site_occupancy
_atom_site_symmetry_multiplicity
_atom_site_calc_flag
_atom_site_refinement_flags
_atom_site_disorder_assembly
_atom_site_disorder_group
Yb2 Yb 0.7500 0.2500 0.0000 0.01022(18) Uani 1 8 d S . .
Yb1 Yb 0.2500 0.2500 0.52133(8) 0.00949(17) Uani 1 8 d S . .
Mn1 Mn 0.2500 0.50724(6) 0.25203(19) 0.00783(19) Uani 1 2 d S . .
Al3 Al 0.2500 0.00853(11) 0.7487(3) 0.0080(4) Uani 0.865(5) 2 d SP . .
Mn3 Mn 0.2500 0.00853(11) 0.7487(3) 0.0080(4) Uani 0.135(5) 2 d SP . .
Al1 Al 0.07621(12) 0.07621(12) 0.4844(2) 0.0107(4) Uani 1 2 d S . .
Al5 Al 0.42398(12) 0.57602(12) 0.0000 0.0111(4) Uani 1 2 d S . .
Al4 Al 0.36151(11) 0.63849(11) 0.5000 0.0106(5) Uani 1 2 d S . .
Al2 Al 0.14255(11) 0.14255(11) 0.0297(3) 0.0098(4) Uani 1 2 d S . .

loop_
_atom_site_aniso_label
_atom_site_aniso_U_11
_atom_site_aniso_U_22
_atom_site_aniso_U_33
_atom_site_aniso_U_23
_atom_site_aniso_U_13
_atom_site_aniso_U_12
Yb2 0.0099(2) 0.0099(2) 0.0109(3) 0.000 0.000 0.000
Yb1 0.0093(2) 0.0093(2) 0.0098(3) 0.000 0.000 0.000
Mn1 0.0068(3) 0.0085(4) 0.0082(4) -0.0010(3) 0.000 0.000
Al3 0.0068(6) 0.0092(7) 0.0081(7) -0.0009(5) 0.000 0.000
Mn3 0.0068(6) 0.0092(7) 0.0081(7) -0.0009(5) 0.000 0.000
Al1 0.0095(6) 0.0095(6) 0.0131(9) 0.0007(4) 0.0007(4) -0.0003(8)
Al5 0.0109(6) 0.0109(6) 0.0115(10) 0.0008(3) 0.0008(3) 0.0000(8)
Al4 0.0099(7) 0.0099(7) 0.0119(10) -0.0006(3) -0.0006(3) -0.0011(8)
Al2 0.0100(6) 0.0100(6) 0.0093(9) 0.0018(4) 0.0018(4) 0.0026(7)

loop_
_atom_type_symbol
_atom_type_description
_atom_type_scat_dispersion_real
_atom_type_scat_dispersion_imag
_atom_type_scat_source
Al Al 0.0645 0.0514 'International Tables Vol C Tables 4.2.6.8 and 6.1.1.4'
Mn Mn 0.3368 0.7283 'International Tables Vol C Tables 4.2.6.8 and 6.1.1.4'
Yb Yb -0.3850 5.5486 'International Tables Vol C Tables 4.2.6.8 and 6.1.1.4'

loop_
_geom_angle_atom_site_label_1
_geom_angle_atom_site_label_2
_geom_angle_atom_site_label_3
_geom_angle
_geom_angle_site_symmetry_1
_geom_angle_site_symmetry_3
Al5 Yb2 Al5 180.00(4) 4_645 3_565
Al5 Yb2 Al5 90.0 4_645 10_655
Al5 Yb2 Al5 90.0 3_565 10_655
Al5 Yb2 Al5 90.0 4_645 9_665
Al5 Yb2 Al5 90.0 3_565 9_665
Al5 Yb2 Al5 180.00(4) 10_655 9_665
Al5 Yb2 Al4 51.84(3) 4_645 4_645
Al5 Yb2 Al4 128.16(3) 3_565 4_645
Al5 Yb2 Al4 90.0 10_655 4_645
Al5 Yb2 Al4 90.0 9_665 4_645
Al5 Yb2 Al4 128.16(3) 4_645 3_566
Al5 Yb2 Al4 51.84(3) 3_565 3_566
Al5 Yb2 Al4 90.0 10_655 3_566
Al5 Yb2 Al4 90.0 9_665 3_566
Al4 Yb2 Al4 180.0 4_645 3_566
Al5 Yb2 Al4 90.0 4_645 10_656
Al5 Yb2 Al4 90.0 3_565 10_656
Al5 Yb2 Al4 51.84(3) 10_655 10_656
Al5 Yb2 Al4 128.16(3) 9_665 10_656
Al4 Yb2 Al4 128.19(4) 4_645 10_656
Al4 Yb2 Al4 51.81(4) 3_566 10_656
Al5 Yb2 Al4 90.0 4_645 10_655
Al5 Yb2 Al4 90.0 3_565 10_655
Al5 Yb2 Al4 51.84(3) 10_655 10_655
Al5 Yb2 Al4 128.16(3) 9_665 10_655
Al4 Yb2 Al4 51.81(4) 4_645 10_655
Al4 Yb2 Al4 128.19(4) 3_566 10_655
Al4 Yb2 Al4 103.68(6) 10_656 10_655
Al5 Yb2 Al4 90.0 4_645 9_666
Al5 Yb2 Al4 90.0 3_565 9_666
Al5 Yb2 Al4 128.16(3) 10_655 9_666
Al5 Yb2 Al4 51.84(3) 9_665 9_666
Al4 Yb2 Al4 128.19(4) 4_645 9_666
Al4 Yb2 Al4 51.81(4) 3_566 9_666
Al4 Yb2 Al4 76.32(6) 10_656 9_666
Al4 Yb2 Al4 180.00(5) 10_655 9_666
Al5 Yb2 Al4 90.0 4_645 9_665
Al5 Yb2 Al4 90.0 3_565 9_665
Al5 Yb2 Al4 128.16(3) 10_655 9_665
Al5 Yb2 Al4 51.84(3) 9_665 9_665
Al4 Yb2 Al4 51.81(4) 4_645 9_665
Al4 Yb2 Al4 128.19(4) 3_566 9_665
Al4 Yb2 Al4 180.00(5) 10_656 9_665
Al4 Yb2 Al4 76.32(6) 10_655 9_665
Al4 Yb2 Al4 103.68(6) 9_666 9_665
Al5 Yb2 Al4 51.84(3) 4_645 4_646
Al5 Yb2 Al4 128.16(3) 3_565 4_646
Al5 Yb2 Al4 90.0 10_655 4_646
Al5 Yb2 Al4 90.0 9_665 4_646
Al4 Yb2 Al4 103.68(6) 4_645 4_646
Al4 Yb2 Al4 76.32(6) 3_566 4_646
Al4 Yb2 Al4 51.81(4) 10_656 4_646
Al4 Yb2 Al4 128.19(4) 10_655 4_646
Al4 Yb2 Al4 51.81(4) 9_666 4_646
Al4 Yb2 Al4 128.19(4) 9_665 4_646
Al5 Yb2 Al4 128.16(3) 4_645 3_565
Al5 Yb2 Al4 51.84(3) 3_565 3_565
Al5 Yb2 Al4 90.0 10_655 3_565
Al5 Yb2 Al4 90.0 9_665 3_565
Al4 Yb2 Al4 76.32(6) 4_645 3_565
Al4 Yb2 Al4 103.68(6) 3_566 3_565
Al4 Yb2 Al4 128.19(4) 10_656 3_565
Al4 Yb2 Al4 51.81(4) 10_655 3_565
Al4 Yb2 Al4 128.19(4) 9_666 3_565
Al4 Yb2 Al4 51.81(4) 9_665 3_565
Al4 Yb2 Al4 180.00(5) 4_646 3_565
Al1 Yb1 Al1 173.09(5) 2 .
Al1 Yb1 Al1 89.792(3) 2 12_565
Al1 Yb1 Al1 89.792(3) . 12_565
Al1 Yb1 Al1 89.792(3) 2 11_655
Al1 Yb1 Al1 89.792(3) . 11_655
Al1 Yb1 Al1 173.09(5) 12_565 11_655
Al1 Yb1 Al2 124.15(4) 2 .
Al1 Yb1 Al2 48.95(4) . .
Al1 Yb1 Al2 87.264(18) 12_565 .
Al1 Yb1 Al2 87.264(18) 11_655 .
Al1 Yb1 Al2 87.264(18) 2 12_565
Al1 Yb1 Al2 87.264(18) . 12_565
Al1 Yb1 Al2 48.95(4) 12_565 12_565
Al1 Yb1 Al2 124.15(4) 11_655 12_565
Al2 Yb1 Al2 51.12(4) . 12_565
Al1 Yb1 Al2 87.264(18) 2 11_655
Al1 Yb1 Al2 87.264(18) . 11_655
Al1 Yb1 Al2 124.15(4) 12_565 11_655
Al1 Yb1 Al2 48.95(4) 11_655 11_655
Al2 Yb1 Al2 51.12(4) . 11_655
Al2 Yb1 Al2 75.20(7) 12_565 11_655
Al1 Yb1 Al2 48.95(4) 2 2
Al1 Yb1 Al2 124.15(4) . 2
Al1 Yb1 Al2 87.264(18) 12_565 2
Al1 Yb1 Al2 87.264(18) 11_655 2
Al2 Yb1 Al2 75.20(7) . 2
Al2 Yb1 Al2 51.12(4) 12_565 2
Al2 Yb1 Al2 51.12(4) 11_655 2
Al1 Yb1 Al2 56.77(4) 2 2_556
Al1 Yb1 Al2 130.13(4) . 2_556
Al1 Yb1 Al2 92.770(19) 12_565 2_556
Al1 Yb1 Al2 92.770(19) 11_655 2_556
Al2 Yb1 Al2 179.08(3) . 2_556
Al2 Yb1 Al2 129.45(4) 12_565 2_556
Al2 Yb1 Al2 129.45(4) 11_655 2_556
Al2 Yb1 Al2 105.72(6) 2 2_556
Al1 Yb1 Al2 92.770(19) 2 12_566
Al1 Yb1 Al2 92.770(19) . 12_566
Al1 Yb1 Al2 56.77(4) 12_565 12_566
Al1 Yb1 Al2 130.13(4) 11_655 12_566
Al2 Yb1 Al2 129.45(4) . 12_566
Al2 Yb1 Al2 105.72(6) 12_565 12_566
Al2 Yb1 Al2 179.08(3) 11_655 12_566
Al2 Yb1 Al2 129.45(4) 2 12_566
Al2 Yb1 Al2 49.97(4) 2_556 12_566
Al1 Yb1 Al2 92.770(19) 2 11_656
Al1 Yb1 Al2 92.770(19) . 11_656
Al1 Yb1 Al2 130.13(4) 12_565 11_656
Al1 Yb1 Al2 56.77(4) 11_655 11_656
Al2 Yb1 Al2 129.45(4) . 11_656
Al2 Yb1 Al2 179.08(3) 12_565 11_656
Al2 Yb1 Al2 105.72(6) 11_655 11_656
Al2 Yb1 Al2 129.45(4) 2 11_656
Al2 Yb1 Al2 49.97(4) 2_556 11_656
Al2 Yb1 Al2 73.36(7) 12_566 11_656
Al1 Yb1 Al2 130.13(4) 2 1_556
Al1 Yb1 Al2 56.77(4) . 1_556
Al1 Yb1 Al2 92.770(19) 12_565 1_556
Al1 Yb1 Al2 92.770(19) 11_655 1_556
Al2 Yb1 Al2 105.72(6) . 1_556
Al2 Yb1 Al2 129.45(4) 12_565 1_556
Al2 Yb1 Al2 129.45(4) 11_655 1_556
Al2 Yb1 Al2 179.08(3) 2 1_556
Al2 Yb1 Al2 73.36(7) 2_556 1_556
Al2 Yb1 Al2 49.97(4) 12_566 1_556
Al2 Yb1 Al2 49.97(4) 11_656 1_556
Al4 Mn1 Al4 68.19(8) . 11_655
Al4 Mn1 Mn3 63.47(3) . 2
Al4 Mn1 Mn3 63.47(3) 11_655 2
Al4 Mn1 Al3 63.47(3) . 2
Al4 Mn1 Al3 63.47(3) 11_655 2
Mn3 Mn1 Al3 0.00(6) 2 2
Al4 Mn1 Mn3 123.38(3) . 2_554
Al4 Mn1 Mn3 123.38(3) 11_655 2_554
Mn3 Mn1 Mn3 171.01(6) 2 2_554
Al3 Mn1 Mn3 171.01(6) 2 2_554
Al4 Mn1 Al3 123.38(3) . 2_554
Al4 Mn1 Al3 123.38(3) 11_655 2_554
Mn3 Mn1 Al3 171.01(6) 2 2_554
Al3 Mn1 Al3 171.01(6) 2 2_554
Mn3 Mn1 Al3 0.000(6) 2_554 2_554
Al4 Mn1 Al2 174.11(7) . 12_565
Al4 Mn1 Al2 113.99(5) 11_655 12_565
Mn3 Mn1 Al2 112.13(5) 2 12_565
Al3 Mn1 Al2 112.13(5) 2 12_565
Mn3 Mn1 Al2 60.57(4) 2_554 12_565
Al3 Mn1 Al2 60.57(4) 2_554 12_565
Al4 Mn1 Al2 113.99(5) . 2
Al4 Mn1 Al2 174.11(7) 11_655 2
Mn3 Mn1 Al2 112.13(5) 2 2
Al3 Mn1 Al2 112.13(5) 2 2
Mn3 Mn1 Al2 60.57(4) 2_554 2
Al3 Mn1 Al2 60.57(4) 2_554 2
Al2 Mn1 Al2 63.29(8) 12_565 2
Al4 Mn1 Al5 118.89(6) . 11_655
Al4 Mn1 Al5 64.28(3) 11_655 11_655
Mn3 Mn1 Al5 119.98(3) 2 11_655
Al3 Mn1 Al5 119.98(3) 2 11_655
Mn3 Mn1 Al5 63.32(3) 2_554 11_655
Al3 Mn1 Al5 63.32(3) 2_554 11_655
Al2 Mn1 Al5 66.43(6) 12_565 11_655
Al2 Mn1 Al5 117.29(5) 2 11_655
Al4 Mn1 Al5 64.28(3) . .
Al4 Mn1 Al5 118.89(6) 11_655 .
Mn3 Mn1 Al5 119.98(3) 2 .
Al3 Mn1 Al5 119.98(3) 2 .
Mn3 Mn1 Al5 63.32(3) 2_554 .
Al3 Mn1 Al5 63.32(3) 2_554 .
Al2 Mn1 Al5 117.29(5) 12_565 .
Al2 Mn1 Al5 66.43(6) 2 .
Al5 Mn1 Al5 109.78(8) 11_655 .
Al4 Mn1 Al1 65.44(6) . 2
Al4 Mn1 Al1 119.62(4) 11_655 2
Mn3 Mn1 Al1 62.30(3) 2 2
Al3 Mn1 Al1 62.30(3) 2 2
Mn3 Mn1 Al1 113.81(3) 2_554 2
Al3 Mn1 Al1 113.81(3) 2_554 2
Al2 Mn1 Al1 109.30(6) 12_565 2
Al2 Mn1 Al1 58.60(4) 2 2
Al5 Mn1 Al1 175.54(6) 11_655 2
Al5 Mn1 Al1 70.68(4) . 2
Al4 Mn1 Al1 119.62(4) . 12_565
Al4 Mn1 Al1 65.44(6) 11_655 12_565
Mn3 Mn1 Al1 62.30(3) 2 12_565
Al3 Mn1 Al1 62.30(3) 2 12_565
Mn3 Mn1 Al1 113.81(3) 2_554 12_565
Al3 Mn1 Al1 113.81(3) 2_554 12_565
Al2 Mn1 Al1 58.60(4) 12_565 12_565
Al2 Mn1 Al1 109.30(6) 2 12_565
Al5 Mn1 Al1 70.68(4) 11_655 12_565
Al5 Mn1 Al1 175.54(6) . 12_565
Al1 Mn1 Al1 108.49(9) 2 12_565
Mn1 Al3 Mn1 171.01(6) 2 2_556
Mn1 Al3 Al2 126.76(5) 2 11_656
Mn1 Al3 Al2 60.24(4) 2_556 11_656
Mn1 Al3 Al2 126.76(5) 2 1_556
Mn1 Al3 Al2 60.24(4) 2_556 1_556
Al2 Al3 Al2 63.06(8) 11_656 1_556
Mn1 Al3 Al4 58.02(3) 2 2
Mn1 Al3 Al4 114.82(4) 2_556 2
Al2 Al3 Al4 174.95(7) 11_656 2
Al2 Al3 Al4 116.12(5) 1_556 2
Mn1 Al3 Al4 58.02(3) 2 12_565
Mn1 Al3 Al4 114.82(4) 2_556 12_565
Al2 Al3 Al4 116.12(5) 11_656 12_565
Al2 Al3 Al4 174.95(7) 1_556 12_565
Al4 Al3 Al4 64.21(8) 2 12_565
Mn1 Al3 Al1 62.09(4) 2 .
Mn1 Al3 Al1 121.17(4) 2_556 .
Al2 Al3 Al1 119.29(7) 11_656 .
Al2 Al3 Al1 69.03(5) 1_556 .
Al4 Al3 Al1 63.59(6) 2 .
Al4 Al3 Al1 114.60(6) 12_565 .
Mn1 Al3 Al1 62.09(4) 2 11_655
Mn1 Al3 Al1 121.17(4) 2_556 11_655
Al2 Al3 Al1 69.03(5) 11_656 11_655
Al2 Al3 Al1 119.29(7) 1_556 11_655
Al4 Al3 Al1 114.60(6) 2 11_655
Al4 Al3 Al1 63.59(6) 12_565 11_655
Al1 Al3 Al1 108.18(9) . 11_655
Mn1 Al3 Al5 115.49(4) 2 2_556
Mn1 Al3 Al5 60.59(3) 2_556 2_556
Al2 Al3 Al5 114.59(6) 11_656 2_556
Al2 Al3 Al5 65.30(6) 1_556 2_556
Al4 Al3 Al5 61.60(3) 2 2_556
Al4 Al3 Al5 111.85(7) 12_565 2_556
Al1 Al3 Al5 72.84(4) . 2_556
Al1 Al3 Al5 175.42(8) 11_655 2_556
Mn1 Al3 Al5 115.49(4) 2 12_566
Mn1 Al3 Al5 60.59(3) 2_556 12_566
Al2 Al3 Al5 65.30(6) 11_656 12_566
Al2 Al3 Al5 114.59(6) 1_556 12_566
Al4 Al3 Al5 111.85(7) 2 12_566
Al4 Al3 Al5 61.60(3) 12_565 12_566
Al1 Al3 Al5 175.42(8) . 12_566
Al1 Al3 Al5 72.84(4) 11_655 12_566
Al5 Al3 Al5 105.79(9) 2_556 12_566
Mn1 Al3 Yb1 73.82(4) 2 .
Mn1 Al3 Yb1 115.17(5) 2_556 .
Al2 Al3 Yb1 65.41(5) 11_656 .
Al2 Al3 Yb1 65.41(5) 1_556 .
Al4 Al3 Yb1 119.16(6) 2 .
Al4 Al3 Yb1 119.16(6) 12_565 .
Al1 Al3 Yb1 61.98(5) . .
Al1 Al3 Yb1 61.98(5) 11_655 .
Al5 Al3 Yb1 121.74(5) 2_556 .
Al5 Al3 Yb1 121.74(5) 12_566 .
Mn1 Al3 Yb2 106.79(4) 2 9_656
Mn1 Al3 Yb2 64.23(3) 2_556 9_656
Al2 Al3 Yb2 114.09(6) 11_656 9_656
Al2 Al3 Yb2 114.09(6) 1_556 9_656
Al4 Al3 Yb2 61.32(4) 2 9_656
Al4 Al3 Yb2 61.32(4) 12_565 9_656
Al1 Al3 Yb2 118.26(5) . 9_656
Al1 Al3 Yb2 118.26(5) 11_655 9_656
Al5 Al3 Yb2 58.06(5) 2_556 9_656
Al5 Al3 Yb2 58.06(5) 12_566 9_656
Yb1 Al3 Yb2 179.39(6) . 9_656
Al2 Al1 Mn1 58.42(3) . 14_665
Al2 Al1 Mn1 58.42(3) . 2
Mn1 Al1 Mn1 116.29(7) 14_665 2
Al2 Al1 Al3 106.25(6) . .
Mn1 Al1 Al3 141.89(9) 14_665 .
Mn1 Al1 Al3 55.60(5) 2 .
Al2 Al1 Mn3 106.25(6) . 13
Mn1 Al1 Mn3 55.60(5) 14_665 13
Mn1 Al1 Mn3 141.89(9) 2 13
Al3 Al1 Mn3 105.45(8) . 13
Al2 Al1 Al3 106.25(6) . 13
Mn1 Al1 Al3 55.60(5) 14_665 13
Mn1 Al1 Al3 141.89(9) 2 13
Al3 Al1 Al3 105.45(8) . 13
Mn3 Al1 Al3 0.00(8) 13 13
Al2 Al1 Al1 120.54(9) . 9_556
Mn1 Al1 Al1 108.85(5) 14_665 9_556
Mn1 Al1 Al1 108.85(5) 2 9_556
Al3 Al1 Al1 108.68(6) . 9_556
Mn3 Al1 Al1 108.68(6) 13 9_556
Al3 Al1 Al1 108.68(6) 13 9_556
Al2 Al1 Al4 104.20(4) . 10_556
Mn1 Al1 Al4 53.99(3) 14_665 10_556
Mn1 Al1 Al4 154.14(6) 2 10_556
Al3 Al1 Al4 148.38(6) . 10_556
Mn3 Al1 Al4 57.16(4) 13 10_556
Al3 Al1 Al4 57.16(4) 13 10_556
Al1 Al1 Al4 61.14(4) 9_556 10_556
Al2 Al1 Al4 104.20(4) . 2
Mn1 Al1 Al4 154.14(6) 14_665 2
Mn1 Al1 Al4 53.99(3) 2 2
Al3 Al1 Al4 57.16(4) . 2
Mn3 Al1 Al4 148.38(6) 13 2
Al3 Al1 Al4 148.38(6) 13 2
Al1 Al1 Al4 61.14(4) 9_556 2
Al4 Al1 Al4 122.27(9) 10_556 2
Al2 Al1 Yb1 66.25(6) . .
Mn1 Al1 Yb1 74.25(5) 14_665 .
Mn1 Al1 Yb1 74.25(5) 2 .
Al3 Al1 Yb1 67.74(5) . .
Mn3 Al1 Yb1 67.74(5) 13 .
Al3 Al1 Yb1 67.74(5) 13 .
Al1 Al1 Yb1 173.21(7) 9_556 .
Al4 Al1 Yb1 118.64(4) 10_556 .
Al4 Al1 Yb1 118.64(4) 2 .
Mn1 Al5 Mn1 139.05(9) 5_665 .
Mn1 Al5 Al5 110.47(5) 5_665 9_665
Mn1 Al5 Al5 110.47(5) . 9_665
Mn1 Al5 Mn3 56.09(5) 5_665 6_556
Mn1 Al5 Mn3 110.80(6) . 6_556
Al5 Al5 Mn3 106.85(5) 9_665 6_556
Mn1 Al5 Mn3 110.80(6) 5_665 2_554
Mn1 Al5 Mn3 56.09(5) . 2_554
Al5 Al5 Mn3 106.85(5) 9_665 2_554
Mn3 Al5 Mn3 146.30(10) 6_556 2_554
Mn1 Al5 Al3 110.80(6) 5_665 2_554
Mn1 Al5 Al3 56.09(5) . 2_554
Al5 Al5 Al3 106.85(5) 9_665 2_554
Mn3 Al5 Al3 146.30(10) 6_556 2_554
Mn3 Al5 Al3 0.0 2_554 2_554
Mn1 Al5 Al3 56.09(5) 5_665 6_556
Mn1 Al5 Al3 110.80(6) . 6_556
Al5 Al5 Al3 106.85(5) 9_665 6_556
Mn3 Al5 Al3 0.00(6) 6_556 6_556
Mn3 Al5 Al3 146.30(10) 2_554 6_556
Al3 Al5 Al3 146.30(10) 2_554 6_556
Mn1 Al5 Al4 54.81(3) 5_665 1_554
Mn1 Al5 Al4 107.12(5) . 1_554
Al5 Al5 Al4 113.76(6) 9_665 1_554
Mn3 Al5 Al4 107.84(6) 6_556 1_554
Mn3 Al5 Al4 57.32(4) 2_554 1_554
Al3 Al5 Al4 57.32(4) 2_554 1_554
Al3 Al5 Al4 107.84(6) 6_556 1_554
Mn1 Al5 Al4 107.12(5) 5_665 .
Mn1 Al5 Al4 54.81(3) . .
Al5 Al5 Al4 113.76(6) 9_665 .
Mn3 Al5 Al4 57.32(4) 6_556 .
Mn3 Al5 Al4 107.84(6) 2_554 .
Al3 Al5 Al4 107.84(6) 2_554 .
Al3 Al5 Al4 57.32(4) 6_556 .
Al4 Al5 Al4 132.47(11) 1_554 .
Mn1 Al5 Al2 55.14(3) 5_665 10_665
Mn1 Al5 Al2 154.20(4) . 10_665
Al5 Al5 Al2 61.97(4) 9_665 10_665
Mn3 Al5 Al2 54.68(4) 6_556 10_665
Mn3 Al5 Al2 148.28(5) 2_554 10_665
Al3 Al5 Al2 148.28(5) 2_554 10_665
Al3 Al5 Al2 54.68(4) 6_556 10_665
Al4 Al5 Al2 98.15(3) 1_554 10_665
Al4 Al5 Al2 103.71(3) . 10_665
Mn1 Al5 Al2 154.20(4) 5_665 2
Mn1 Al5 Al2 55.14(3) . 2
Al5 Al5 Al2 61.97(4) 9_665 2
Mn3 Al5 Al2 148.28(5) 6_556 2
Mn3 Al5 Al2 54.68(4) 2_554 2
Al3 Al5 Al2 54.68(4) 2_554 2
Al3 Al5 Al2 148.28(5) 6_556 2
Al4 Al5 Al2 103.71(3) 1_554 2
Al4 Al5 Al2 98.15(3) . 2
Al2 Al5 Al2 123.94(9) 10_665 2
Mn1 Al5 Yb2 69.53(5) 5_665 9_665
Mn1 Al5 Yb2 69.53(5) . 9_665
Al5 Al5 Yb2 180.0 9_665 9_665
Mn3 Al5 Yb2 73.15(5) 6_556 9_665
Mn3 Al5 Yb2 73.15(5) 2_554 9_665
Al3 Al5 Yb2 73.15(5) 2_554 9_665
Al3 Al5 Yb2 73.15(5) 6_556 9_665
Al4 Al5 Yb2 66.24(6) 1_554 9_665
Al4 Al5 Yb2 66.24(6) . 9_665
Al2 Al5 Yb2 118.03(4) 10_665 9_665
Al2 Al5 Yb2 118.03(4) 2 9_665
Mn1 Al4 Mn1 171.95(9) 5_666 .
Mn1 Al4 Mn3 58.51(5) 5_666 6_556
Mn1 Al4 Mn3 120.37(5) . 6_556
Mn1 Al4 Al3 58.51(5) 5_666 6_556
Mn1 Al4 Al3 120.37(5) . 6_556
Mn3 Al4 Al3 0.00(6) 6_556 6_556
Mn1 Al4 Mn3 120.37(5) 5_666 2
Mn1 Al4 Mn3 58.51(5) . 2
Mn3 Al4 Mn3 166.25(9) 6_556 2
Al3 Al4 Mn3 166.25(9) 6_556 2
Mn1 Al4 Al3 120.37(5) 5_666 2
Mn1 Al4 Al3 58.51(5) . 2
Mn3 Al4 Al3 166.25(9) 6_556 2
Al3 Al4 Al3 166.25(9) 6_556 2
Mn3 Al4 Al3 0.0 2 2
Mn1 Al4 Al5 60.91(2) 5_666 1_556
Mn1 Al4 Al5 115.44(4) . 1_556
Mn3 Al4 Al5 112.78(5) 6_556 1_556
Al3 Al4 Al5 112.78(5) 6_556 1_556
Mn3 Al4 Al5 61.07(3) 2 1_556
Al3 Al4 Al5 61.07(3) 2 1_556
Mn1 Al4 Al5 115.44(4) 5_666 .
Mn1 Al4 Al5 60.91(2) . .
Mn3 Al4 Al5 61.07(3) 6_556 .
Al3 Al4 Al5 61.07(3) 6_556 .
Mn3 Al4 Al5 112.78(5) 2 .
Al3 Al4 Al5 112.78(5) 2 .
Al5 Al4 Al5 132.47(11) 1_556 .
Mn1 Al4 Al4 55.90(4) 5_666 12_575
Mn1 Al4 Al4 131.29(4) . 12_575
Mn3 Al4 Al4 57.89(4) 6_556 12_575
Al3 Al4 Al4 57.89(4) 6_556 12_575
Mn3 Al4 Al4 134.49(5) 2 12_575
Al3 Al4 Al4 134.49(5) 2 12_575
Al5 Al4 Al4 106.55(4) 1_556 12_575
Al5 Al4 Al4 106.55(4) . 12_575
Mn1 Al4 Al4 131.29(4) 5_666 11_655
Mn1 Al4 Al4 55.90(4) . 11_655
Mn3 Al4 Al4 134.49(5) 6_556 11_655
Al3 Al4 Al4 134.49(5) 6_556 11_655
Mn3 Al4 Al4 57.89(4) 2 11_655
Al3 Al4 Al4 57.89(4) 2 11_655
Al5 Al4 Al4 106.55(4) 1_556 11_655
Al5 Al4 Al4 106.55(4) . 11_655
Al4 Al4 Al4 90.0 12_575 11_655
Mn1 Al4 Al1 60.57(4) 5_666 10_666
Mn1 Al4 Al1 111.62(7) . 10_666
Mn3 Al4 Al1 59.24(5) 6_556 10_666
Al3 Al4 Al1 59.24(5) 6_556 10_666
Mn3 Al4 Al1 107.56(7) 2 10_666
Al3 Al4 Al1 107.56(7) 2 10_666
Al5 Al4 Al1 67.75(5) 1_556 10_666
Al5 Al4 Al1 70.90(6) . 10_666
Al4 Al4 Al1 106.17(4) 12_575 10_666
Al4 Al4 Al1 163.75(4) 11_655 10_666
Mn1 Al4 Al1 111.62(7) 5_666 2
Mn1 Al4 Al1 60.57(4) . 2
Mn3 Al4 Al1 107.56(7) 6_556 2
Al3 Al4 Al1 107.56(7) 6_556 2
Mn3 Al4 Al1 59.24(5) 2 2
Al3 Al4 Al1 59.24(5) 2 2
Al5 Al4 Al1 70.90(6) 1_556 2
Al5 Al4 Al1 67.75(5) . 2
Al4 Al4 Al1 163.75(4) 12_575 2
Al4 Al4 Al1 106.17(4) 11_655 2
Al1 Al4 Al1 57.73(9) 10_666 2
Mn1 Al2 Mn1 125.28(7) 14_665 2
Mn1 Al2 Mn3 59.19(5) 14_665 13_554
Mn1 Al2 Mn3 164.53(8) 2 13_554
Mn1 Al2 Mn3 164.53(8) 14_665 1_554
Mn1 Al2 Mn3 59.19(5) 2 1_554
Mn3 Al2 Mn3 112.40(8) 13_554 1_554
Mn1 Al2 Al3 59.19(5) 14_665 13_554
Mn1 Al2 Al3 164.53(8) 2 13_554
Mn3 Al2 Al3 0.00(5) 13_554 13_554
Mn3 Al2 Al3 112.40(8) 1_554 13_554
Mn1 Al2 Al3 164.53(8) 14_665 1_554
Mn1 Al2 Al3 59.19(5) 2 1_554
Mn3 Al2 Al3 112.40(8) 13_554 1_554
Mn3 Al2 Al3 0.00(8) 1_554 1_554
Al3 Al2 Al3 112.40(8) 13_554 1_554
Mn1 Al2 Al1 62.98(3) 14_665 .
Mn1 Al2 Al1 62.98(3) 2 .
Mn3 Al2 Al1 116.50(5) 13_554 .
Mn3 Al2 Al1 116.50(5) 1_554 .
Al3 Al2 Al1 116.50(5) 13_554 .
Al3 Al2 Al1 116.50(5) 1_554 .
Mn1 Al2 Al2 58.36(4) 14_665 12_565
Mn1 Al2 Al2 137.00(5) 2 12_565
Mn3 Al2 Al2 58.47(4) 13_554 12_565
Mn3 Al2 Al2 130.71(5) 1_554 12_565
Al3 Al2 Al2 58.47(4) 13_554 12_565
Al3 Al2 Al2 130.71(5) 1_554 12_565
Al1 Al2 Al2 108.86(4) . 12_565
Mn1 Al2 Al2 137.00(5) 14_665 11_655
Mn1 Al2 Al2 58.36(4) 2 11_655
Mn3 Al2 Al2 130.71(5) 13_554 11_655
Mn3 Al2 Al2 58.47(4) 1_554 11_655
Al3 Al2 Al2 130.71(5) 13_554 11_655
Al3 Al2 Al2 58.47(4) 1_554 11_655
Al1 Al2 Al2 108.86(4) . 11_655
Al2 Al2 Al2 90.0 12_565 11_655
Mn1 Al2 Al5 58.43(4) 14_665 10
Mn1 Al2 Al5 108.13(7) 2 10
Mn3 Al2 Al5 60.03(4) 13_554 10
Mn3 Al2 Al5 106.34(7) 1_554 10
Al3 Al2 Al5 60.03(4) 13_554 10
Al3 Al2 Al5 106.34(7) 1_554 10
Al1 Al2 Al5 69.11(5) . 10
Al2 Al2 Al5 106.91(4) 12_565 10
Al2 Al2 Al5 162.82(4) 11_655 10
Mn1 Al2 Al5 108.13(7) 14_665 2
Mn1 Al2 Al5 58.43(4) 2 2
Mn3 Al2 Al5 106.34(7) 13_554 2
Mn3 Al2 Al5 60.03(4) 1_554 2
Al3 Al2 Al5 106.34(7) 13_554 2
Al3 Al2 Al5 60.03(4) 1_554 2
Al1 Al2 Al5 69.11(5) . 2
Al2 Al2 Al5 162.82(4) 12_565 2
Al2 Al2 Al5 106.91(4) 11_655 2
Al5 Al2 Al5 56.06(9) 10 2
Mn1 Al2 Yb1 75.16(4) 14_665 .
Mn1 Al2 Yb1 75.16(4) 2 .
Mn3 Al2 Yb1 119.38(4) 13_554 .
Mn3 Al2 Yb1 119.38(4) 1_554 .
Al3 Al2 Yb1 119.38(4) 13_554 .
Al3 Al2 Yb1 119.38(4) 1_554 .
Al1 Al2 Yb1 64.81(6) . .
Al2 Al2 Yb1 64.44(2) 12_565 .
Al2 Al2 Yb1 64.44(2) 11_655 .
Al5 Al2 Yb1 125.37(4) 10 .
Al5 Al2 Yb1 125.37(4) 2 .

loop_
_geom_bond_atom_site_label_1
_geom_bond_atom_site_label_2
_geom_bond_distance
_geom_bond_site_symmetry_2
Yb2 Al5 3.137(2) 4_645
Yb2 Al5 3.137(2) 3_565
Yb2 Al5 3.137(2) 10_655
Yb2 Al5 3.137(2) 9_665
Yb2 Al4 3.2536(14) 4_645
Yb2 Al4 3.2536(14) 3_566
Yb2 Al4 3.2536(14) 10_656
Yb2 Al4 3.2536(14) 10_655
Yb2 Al4 3.2536(14) 9_666
Yb2 Al4 3.2536(14) 9_665
Yb2 Al4 3.2536(14) 4_646
Yb2 Al4 3.2536(14) 3_565
Yb1 Al1 3.139(2) 2
Yb1 Al1 3.139(2) .
Yb1 Al1 3.139(2) 12_565
Yb1 Al1 3.139(2) 11_655
Yb1 Al2 3.1750(19) .
Yb1 Al2 3.1750(19) 12_565
Yb1 Al2 3.1750(19) 11_655
Yb1 Al2 3.1750(19) 2
Yb1 Al2 3.2430(17) 2_556
Yb1 Al2 3.2430(17) 12_566
Yb1 Al2 3.2430(17) 11_656
Yb1 Al2 3.2430(17) 1_556
Mn1 Al4 2.5358(8) .
Mn1 Al4 2.5358(8) 11_655
Mn1 Mn3 2.549(3) 2
Mn1 Al3 2.549(3) 2
Mn1 Mn3 2.583(3) 2_554
Mn1 Al3 2.583(3) 2_554
Mn1 Al2 2.6110(10) 12_565
Mn1 Al2 2.6110(10) 2
Mn1 Al5 2.7113(9) 11_655
Mn1 Al5 2.7113(9) .
Mn1 Al1 2.7301(10) 2
Mn1 Al1 2.7301(10) 12_565
Al3 Mn1 2.549(3) 2
Al3 Mn1 2.583(3) 2_556
Al3 Al2 2.6194(14) 11_656
Al3 Al2 2.6194(14) 1_556
Al3 Al4 2.6746(13) 2
Al3 Al4 2.6746(13) 12_565
Al3 Al1 2.7354(13) .
Al3 Al1 2.7354(13) 11_655
Al3 Al5 2.7810(11) 2_556
Al3 Al5 2.7810(11) 12_566
Al3 Yb2 3.5377(14) 9_656
Al1 Al2 2.616(2) .
Al1 Mn1 2.7301(10) 14_665
Al1 Mn1 2.7301(10) 2
Al1 Mn3 2.7354(13) 13
Al1 Al3 2.7354(13) 13
Al1 Al1 2.753(4) 9_556
Al1 Al4 2.851(2) 10_556
Al1 Al4 2.851(2) 2
Al5 Mn1 2.7113(9) 5_665
Al5 Al5 2.741(4) 9_665
Al5 Mn3 2.7810(11) 6_556
Al5 Mn3 2.7810(11) 2_554
Al5 Al3 2.7810(11) 2_554
Al5 Al3 2.7810(11) 6_556
Al5 Al4 2.7952(13) 1_554
Al5 Al4 2.7952(13) .
Al5 Al2 2.917(2) 10_665
Al5 Al2 2.917(2) 2
Al5 Yb2 3.137(2) 9_665
Al4 Mn1 2.5358(8) 5_666
Al4 Mn3 2.6746(13) 6_556
Al4 Al3 2.6746(13) 6_556
Al4 Mn3 2.6746(13) 2
Al4 Al3 2.6746(13) 2
Al4 Al5 2.7952(13) 1_556
Al4 Al4 2.843(3) 12_575
Al4 Al4 2.843(3) 11_655
Al4 Al1 2.851(2) 10_666
Al4 Al1 2.851(2) 2
Al2 Mn1 2.6110(10) 14_665
Al2 Mn1 2.6110(10) 2
Al2 Mn3 2.6194(14) 13_554
Al2 Mn3 2.6194(14) 1_554
Al2 Al3 2.6194(14) 13_554
Al2 Al3 2.6194(14) 1_554
Al2 Al2 2.740(3) 12_565
Al2 Al2 2.740(3) 11_655
Al2 Al5 2.917(2) 10
Al2 Al5 2.917(2) 2
